data_4060635
loop_
_publ_author_name
'Hou, Junxian'
'Sun, Wen-Hua'
'Zhang, Shu'
'Ma, Hongwei'
'Deng, Yuan'
'Lu, Xiaoming'

_publ_section_title
;
 Synthesis and Characterization of Tridentate Nickel Complexes Bearing
 P&#x2227;N&#x2227;N and P&#x2227;N&#x2227;P Ligands and Their Catalytic
 Property in Ethylene Oligomerization
;
_journal_coden_ASTM ORGND7
_journal_issue 1
_journal_name_full Organometallics
_journal_page_first 236
_journal_page_last 244
_journal_paper_doi 10.1021/om0507979
_journal_volume 25
_journal_year 2006
_chemical_formula_sum 'C38 H31 Cl4 Co N P2'
_chemical_formula_weight 764.31
_space_group_IT_number 2
_symmetry_cell_setting triclinic
_symmetry_space_group_name_Hall '-P 1'
_symmetry_space_group_name_H-M 'P -1'
_cell_angle_alpha 75.02(3)
_cell_angle_beta 73.06(3)
_cell_angle_gamma 88.40(3)
_cell_formula_units_Z 2
_cell_length_a 10.475(2)
_cell_length_b 13.575(3)
_cell_length_c 13.657(3)
_cell_measurement_temperature 293(2)
_cell_volume 1792.3(6)
_diffrn_ambient_temperature 293(2)
_exptl_crystal_density_diffrn 1.416
_cod_depositor_comments
;
The following automatic conversions were performed:
'_symmetry_cell_setting' value 'Triclinic' changed to 'triclinic'
according to '/home/saulius/struct/CIF-dictionaries/cif_core.dic'
dictionary named 'cif_core.dic' version 2.4.1 from 2010-06-29.

Automatic conversion script
Id: cif_fix_enum 1527 2010-12-29 10:47:43Z saulius 

 Updated bibliographic information.

 Antanas Vaitkus,
 2019-10-02
;
_cod_database_code 4060635
_refine_ls_r_factor_ref 0.1584

loop_
_symmetry_equiv_pos_as_xyz
'x, y, z'
'-x, -y, -z'

loop_
_atom_site_label
_atom_site_type_symbol
_atom_site_fract_x
_atom_site_fract_y
_atom_site_fract_z
_atom_site_U_iso_or_equiv
_atom_site_adp_type
_atom_site_occupancy
_atom_site_symmetry_multiplicity
_atom_site_calc_flag
_atom_site_refinement_flags
_atom_site_disorder_assembly
_atom_site_disorder_group
Co Co 0.15334(14) 0.78351(10) 0.28228(10) 0.0555(4) Uani 1 1 d . . .
N N 0.2357(8) 0.5855(6) 0.3728(6) 0.058(2) Uani 1 1 d . . .
P1 P 0.2207(3) 0.6821(2) 0.1594(2) 0.0576(7) Uani 1 1 d . . .
C25 C 0.3286(10) 0.6798(7) 0.4666(7) 0.056(2) Uani 1 1 d . . .
P2 P 0.3098(3) 0.79850(19) 0.3732(2) 0.0566(7) Uani 1 1 d . . .
C24 C 0.3784(12) 0.6844(8) 0.5516(9) 0.072(3) Uani 1 1 d . . .
H24A H 0.4028 0.7468 0.5589 0.087 Uiso 1 1 calc R . .
Cl2 Cl -0.0481(3) 0.7247(2) 0.3940(2) 0.0709(7) Uani 1 1 d . . .
C32 C 0.2578(11) 0.8856(8) 0.4576(8) 0.061(3) Uani 1 1 d . . .
Cl1 Cl 0.1432(3) 0.9429(2) 0.1886(3) 0.0865(9) Uani 1 1 d . . .
C17 C 0.0160(12) 0.4094(8) 0.3361(8) 0.072(3) Uani 1 1 d . . .
H17A H -0.0025 0.3688 0.4053 0.086 Uiso 1 1 calc R . .
C18 C 0.0966(10) 0.4980(8) 0.3065(7) 0.058(2) Uani 1 1 d . . .
C26 C 0.4755(10) 0.8456(8) 0.2921(8) 0.061(2) Uani 1 1 d . . .
C19 C 0.1530(10) 0.5151(7) 0.3869(7) 0.058(2) Uani 1 1 d . . .
H19A H 0.1251 0.4699 0.4541 0.069 Uiso 1 1 calc R . .
C20 C 0.2898(10) 0.5860(7) 0.4585(7) 0.056(2) Uani 1 1 d . . .
C31 C 0.5932(13) 0.8022(9) 0.3111(9) 0.075(3) Uani 1 1 d . . .
H31A H 0.5877 0.7460 0.3683 0.090 Uiso 1 1 calc R . .
C23 C 0.3899(13) 0.5942(9) 0.6233(9) 0.079(3) Uani 1 1 d . . .
H23A H 0.4242 0.5961 0.6784 0.094 Uiso 1 1 calc R . .
C13 C 0.1230(11) 0.5614(8) 0.2025(8) 0.061(2) Uani 1 1 d . . .
C21 C 0.3050(11) 0.4983(8) 0.5311(8) 0.069(3) Uani 1 1 d . . .
H21A H 0.2831 0.4354 0.5235 0.083 Uiso 1 1 calc R . .
C35 C 0.1650(17) 1.0104(10) 0.5939(11) 0.092(4) Uani 1 1 d . . .
H35A H 0.1345 1.0526 0.6388 0.110 Uiso 1 1 calc R . .
C1 C 0.1880(13) 0.7406(8) 0.0348(8) 0.072(3) Uani 1 1 d . . .
C14 C 0.0690(13) 0.5305(9) 0.1327(9) 0.085(4) Uani 1 1 d . . .
H14A H 0.0868 0.5700 0.0631 0.101 Uiso 1 1 calc R . .
C37 C 0.1274(12) 0.8797(8) 0.5173(8) 0.069(3) Uani 1 1 d . . .
H37A H 0.0683 0.8331 0.5117 0.083 Uiso 1 1 calc R . .
C22 C 0.3513(12) 0.5012(9) 0.6142(9) 0.079(3) Uani 1 1 d . . .
H22A H 0.3568 0.4412 0.6642 0.095 Uiso 1 1 calc R . .
C36 C 0.0801(14) 0.9402(9) 0.5858(9) 0.081(3) Uani 1 1 d . . .
H36A H -0.0091 0.9334 0.6263 0.097 Uiso 1 1 calc R . .
C27 C 0.4897(12) 0.9303(8) 0.2070(11) 0.082(3) Uani 1 1 d . . .
H27A H 0.4138 0.9607 0.1933 0.099 Uiso 1 1 calc R . .
C7 C 0.3948(12) 0.6524(10) 0.1239(8) 0.074(3) Uani 1 1 d . . .
C15 C -0.0111(15) 0.4414(10) 0.1660(10) 0.094(4) Uani 1 1 d . . .
H15A H -0.0481 0.4229 0.1187 0.113 Uiso 1 1 calc R . .
C28 C 0.6160(15) 0.9710(10) 0.1413(12) 0.101(4) Uani 1 1 d . . .
H28A H 0.6243 1.0274 0.0837 0.121 Uiso 1 1 calc R . .
C34 C 0.2963(17) 1.0169(12) 0.5343(14) 0.115(5) Uani 1 1 d . . .
H34A H 0.3554 1.0633 0.5404 0.138 Uiso 1 1 calc R . .
C16 C -0.0370(13) 0.3797(10) 0.2676(10) 0.086(4) Uani 1 1 d . . .
H16A H -0.0893 0.3193 0.2890 0.103 Uiso 1 1 calc R . .
C30 C 0.7162(14) 0.8439(12) 0.2440(12) 0.092(4) Uani 1 1 d . . .
H30A H 0.7934 0.8138 0.2553 0.111 Uiso 1 1 calc R . .
C33 C 0.3442(15) 0.9552(11) 0.4642(13) 0.110(5) Uani 1 1 d . . .
H33A H 0.4331 0.9619 0.4230 0.132 Uiso 1 1 calc R . .
C29 C 0.7269(17) 0.9272(12) 0.1626(14) 0.105(5) Uani 1 1 d . . .
H29A H 0.8112 0.9552 0.1203 0.126 Uiso 1 1 calc R . .
Cl4 Cl 0.3783(14) 0.2675(10) 0.3268(12) 0.389(10) Uani 1 1 d D . .
C12 C 0.4376(15) 0.5548(12) 0.1316(11) 0.098(4) Uani 1 1 d . . .
H12A H 0.3740 0.5008 0.1549 0.118 Uiso 1 1 calc R . .
C8 C 0.4897(14) 0.7305(13) 0.0912(12) 0.108(5) Uani 1 1 d . . .
H8A H 0.4638 0.7974 0.0842 0.130 Uiso 1 1 calc R . .
Cl3 Cl 0.2689(17) 0.2138(14) 0.1986(10) 0.380(9) Uani 1 1 d D . .
C11 C 0.572(2) 0.5334(19) 0.1058(14) 0.144(9) Uani 1 1 d . . .
H11A H 0.5997 0.4669 0.1115 0.173 Uiso 1 1 calc R . .
C10 C 0.661(2) 0.613(3) 0.0724(18) 0.174(13) Uani 1 1 d . . .
H10A H 0.7514 0.6013 0.0510 0.209 Uiso 1 1 calc R . .
C9 C 0.625(2) 0.710(2) 0.0684(17) 0.163(10) Uani 1 1 d . . .
H9A H 0.6893 0.7629 0.0507 0.195 Uiso 1 1 calc R . .
C38 C 0.262(3) 0.209(2) 0.317(3) 0.28(2) Uani 1 1 d D . .
H38A H 0.1790 0.2365 0.3495 0.331 Uiso 1 1 calc R . .
H38B H 0.2612 0.1381 0.3553 0.331 Uiso 1 1 calc R . .
C6 C 0.2735(16) 0.7401(10) -0.0630(10) 0.095(4) Uani 1 1 d . . .
H6A H 0.3556 0.7104 -0.0691 0.114 Uiso 1 1 calc R . .
C5 C 0.233(2) 0.7854(13) -0.1531(11) 0.119(6) Uani 1 1 d . . .
H5A H 0.2916 0.7870 -0.2196 0.142 Uiso 1 1 calc R . .
C2 C 0.0673(15) 0.7877(10) 0.0385(11) 0.092(4) Uani 1 1 d . . .
H2A H 0.0083 0.7893 0.1038 0.111 Uiso 1 1 calc R . .
C4 C 0.114(3) 0.8266(13) -0.1470(16) 0.141(9) Uani 1 1 d . . .
H4A H 0.0870 0.8514 -0.2077 0.170 Uiso 1 1 calc R . .
C3 C 0.035(2) 0.8312(11) -0.0519(15) 0.126(7) Uani 1 1 d . . .
H3A H -0.0446 0.8649 -0.0475 0.152 Uiso 1 1 calc R . .

loop_
_atom_site_aniso_label
_atom_site_aniso_U_11
_atom_site_aniso_U_22
_atom_site_aniso_U_33
_atom_site_aniso_U_23
_atom_site_aniso_U_13
_atom_site_aniso_U_12
Co 0.0646(8) 0.0512(8) 0.0578(8) -0.0151(6) -0.0281(6) 0.0007(6)
N 0.077(5) 0.045(5) 0.054(5) -0.013(3) -0.024(4) -0.005(4)
P1 0.0737(17) 0.0533(15) 0.0526(14) -0.0144(11) -0.0279(12) -0.0006(13)
C25 0.070(6) 0.049(6) 0.058(5) -0.014(4) -0.032(5) 0.004(5)
P2 0.0697(17) 0.0464(14) 0.0643(15) -0.0171(11) -0.0332(13) 0.0005(12)
C24 0.097(8) 0.058(7) 0.084(7) -0.022(5) -0.058(7) 0.004(6)
Cl2 0.0671(16) 0.0629(17) 0.0798(18) -0.0123(13) -0.0227(13) -0.0017(13)
C32 0.079(7) 0.057(6) 0.065(6) -0.026(5) -0.038(6) 0.007(5)
Cl1 0.100(2) 0.0614(18) 0.094(2) -0.0032(15) -0.0379(18) 0.0099(15)
C17 0.097(8) 0.056(6) 0.061(6) -0.012(5) -0.022(6) -0.024(6)
C18 0.077(7) 0.058(6) 0.048(5) -0.020(4) -0.026(5) 0.005(5)
C26 0.061(6) 0.056(6) 0.076(7) -0.030(5) -0.023(5) 0.004(5)
C19 0.075(7) 0.047(6) 0.051(5) -0.011(4) -0.018(5) -0.005(5)
C20 0.065(6) 0.050(6) 0.059(6) -0.015(4) -0.025(5) -0.003(5)
C31 0.089(8) 0.074(8) 0.073(7) -0.030(6) -0.032(6) 0.007(6)
C23 0.113(10) 0.070(8) 0.078(7) -0.026(6) -0.060(7) 0.018(7)
C13 0.077(7) 0.058(6) 0.056(6) -0.022(5) -0.026(5) 0.002(5)
C21 0.087(8) 0.054(6) 0.073(7) -0.019(5) -0.032(6) 0.003(5)
C35 0.136(13) 0.083(9) 0.086(9) -0.044(7) -0.059(9) 0.019(9)
C1 0.105(9) 0.067(7) 0.049(6) -0.012(5) -0.031(6) -0.015(6)
C14 0.122(10) 0.079(8) 0.073(7) -0.018(6) -0.060(7) -0.013(7)
C37 0.084(8) 0.068(7) 0.061(6) -0.020(5) -0.028(6) -0.004(6)
C22 0.099(9) 0.063(7) 0.083(8) -0.005(6) -0.052(7) 0.007(6)
C36 0.108(10) 0.078(8) 0.074(7) -0.033(6) -0.042(7) 0.013(7)
C27 0.076(8) 0.049(7) 0.119(10) -0.008(6) -0.036(7) -0.006(6)
C7 0.087(8) 0.095(9) 0.052(6) -0.030(6) -0.031(6) 0.002(7)
C15 0.141(12) 0.088(9) 0.072(8) -0.017(6) -0.060(8) -0.027(8)
C28 0.096(10) 0.051(7) 0.133(12) 0.000(7) -0.021(9) -0.019(7)
C34 0.116(13) 0.102(12) 0.161(15) -0.082(11) -0.049(11) 0.001(10)
C16 0.100(9) 0.079(8) 0.086(8) -0.023(7) -0.032(7) -0.030(7)
C30 0.082(9) 0.113(12) 0.105(11) -0.056(9) -0.038(8) 0.008(8)
C33 0.107(11) 0.116(12) 0.144(13) -0.087(11) -0.047(9) -0.007(9)
C29 0.106(12) 0.090(11) 0.121(12) -0.039(9) -0.020(9) -0.027(9)
Cl4 0.338(15) 0.373(16) 0.443(19) 0.052(14) -0.213(14) -0.210(14)
C12 0.098(10) 0.096(11) 0.092(9) -0.016(7) -0.025(8) 0.031(8)
C8 0.078(9) 0.139(14) 0.118(11) -0.074(10) -0.007(8) -0.026(9)
Cl3 0.44(2) 0.50(2) 0.224(11) -0.081(13) -0.142(14) -0.039(17)
C11 0.126(17) 0.19(2) 0.100(13) -0.020(13) -0.020(12) 0.071(16)
C10 0.093(15) 0.34(5) 0.121(17) -0.11(2) -0.031(12) 0.07(2)
C9 0.087(13) 0.25(3) 0.174(19) -0.14(2) 0.002(12) -0.031(15)
C38 0.15(2) 0.26(4) 0.29(4) 0.06(3) 0.01(3) -0.01(2)
C6 0.145(12) 0.075(8) 0.069(8) -0.015(6) -0.038(8) -0.017(8)
C5 0.192(19) 0.109(13) 0.061(8) -0.009(8) -0.052(11) -0.062(13)
C2 0.117(11) 0.084(9) 0.090(9) -0.008(7) -0.064(8) 0.014(8)
C4 0.26(3) 0.086(11) 0.102(13) 0.013(9) -0.124(18) -0.047(14)
C3 0.191(18) 0.089(11) 0.136(14) -0.001(10) -0.127(15) -0.007(11)

loop_
_geom_bond_atom_site_label_1
_geom_bond_atom_site_label_2
_geom_bond_distance
_geom_bond_site_symmetry_2
_geom_bond_publ_flag
Co Cl1 2.228(3) . ?
Co Cl2 2.237(3) . ?
Co P2 2.367(3) . ?
Co P1 2.380(3) . ?
N C19 1.247(11) . ?
N C20 1.443(11) . ?
P1 C1 1.808(10) . ?
P1 C7 1.808(13) . ?
P1 C13 1.822(10) . ?
C25 C20 1.387(13) . ?
C25 C24 1.420(13) . ?
C25 P2 1.824(9) . ?
P2 C26 1.796(11) . ?
P2 C32 1.823(10) . ?
C24 C23 1.383(15) . ?
C24 H24A 0.9300 . ?
C32 C33 1.364(15) . ?
C32 C37 1.364(15) . ?
C17 C16 1.362(14) . ?
C17 C18 1.389(13) . ?
C17 H17A 0.9300 . ?
C18 C13 1.409(13) . ?
C18 C19 1.458(13) . ?
C26 C27 1.383(15) . ?
C26 C31 1.415(15) . ?
C19 H19A 0.9300 . ?
C20 C21 1.378(13) . ?
C31 C30 1.380(18) . ?
C31 H31A 0.9300 . ?
C23 C22 1.381(15) . ?
C23 H23A 0.9300 . ?
C13 C14 1.394(13) . ?
C21 C22 1.368(14) . ?
C21 H21A 0.9300 . ?
C35 C36 1.367(17) . ?
C35 C34 1.371(19) . ?
C35 H35A 0.9300 . ?
C1 C6 1.376(17) . ?
C1 C2 1.394(17) . ?
C14 C15 1.387(16) . ?
C14 H14A 0.9300 . ?
C37 C36 1.378(15) . ?
C37 H37A 0.9300 . ?
C22 H22A 0.9300 . ?
C36 H36A 0.9300 . ?
C27 C28 1.399(17) . ?
C27 H27A 0.9300 . ?
C7 C8 1.366(17) . ?
C7 C12 1.375(17) . ?
C15 C16 1.375(16) . ?
C15 H15A 0.9300 . ?
C28 C29 1.36(2) . ?
C28 H28A 0.9300 . ?
C34 C33 1.408(19) . ?
C34 H34A 0.9300 . ?
C16 H16A 0.9300 . ?
C30 C29 1.35(2) . ?
C30 H30A 0.9300 . ?
C33 H33A 0.9300 . ?
C29 H29A 0.9300 . ?
Cl4 C38 1.53(3) . ?
C12 C11 1.39(2) . ?
C12 H12A 0.9300 . ?
C8 C9 1.39(2) . ?
C8 H8A 0.9300 . ?
Cl3 C38 1.58(3) . ?
C11 C10 1.34(3) . ?
C11 H11A 0.9300 . ?
C10 C9 1.35(3) . ?
C10 H10A 0.9300 . ?
C9 H9A 0.9300 . ?
C38 H38A 0.9700 . ?
C38 H38B 0.9700 . ?
C6 C5 1.402(19) . ?
C6 H6A 0.9300 . ?
C5 C4 1.35(3) . ?
C5 H5A 0.9300 . ?
C2 C3 1.360(17) . ?
C2 H2A 0.9300 . ?
C4 C3 1.34(3) . ?
C4 H4A 0.9300 . ?
C3 H3A 0.9300 . ?
